data_7205165
loop_
_publ_author_name
'Liu, Qing-Xiang'
'Chen, Ai-Hui'
'Zhao, Xiao-Jun'
'Zang, Yan'
'Wu, Xiu-Mei'
'Wang, Xiu-Guang'
'Guo, Jian-Hua'

_publ_section_title
;
 N-Heterocyclic carbene copper(i), mercury(ii) and silver(i) complexes
 containing durene linker: synthesis and structural studies
;
_journal_issue 1
_journal_name_full CrystEngComm
_journal_page_first 293
_journal_paper_doi 10.1039/c0ce00142b
_journal_volume 13
_journal_year 2011
_chemical_formula_sum 'C40 H42 Ag2 Br2 N6 O S'
_chemical_formula_weight 1030.42
_chemical_name_systematic
;
?
;
_space_group_IT_number 2
_symmetry_cell_setting triclinic
_symmetry_space_group_name_Hall '-P 1'
_symmetry_space_group_name_H-M 'P -1'
_atom_sites_solution_hydrogens geom
_atom_sites_solution_primary direct
_atom_sites_solution_secondary difmap
_audit_creation_method SHELXL-97
_cell_angle_alpha 104.053(3)
_cell_angle_beta 97.686(3)
_cell_angle_gamma 94.555(4)
_cell_formula_units_Z 2
_cell_length_a 10.097(2)
_cell_length_b 13.533(3)
_cell_length_c 15.409(3)
_cell_measurement_reflns_used 4235
_cell_measurement_temperature 296(2)
_cell_measurement_theta_max 26.67
_cell_measurement_theta_min 2.43
_cell_volume 2010.4(7)
_computing_cell_refinement 'Bruker SMART'
_computing_data_collection 'Bruker SMART'
_computing_data_reduction 'Bruker SAINT'
_computing_molecular_graphics 'Bruker SHELXTL'
_computing_publication_material 'Bruker SHELXTL'
_computing_structure_refinement 'SHELXL-97 (Sheldrick, 1997)'
_computing_structure_solution 'SHELXS-97 (Sheldrick, 1990)'
_diffrn_ambient_temperature 296(2)
_diffrn_measured_fraction_theta_full 0.992
_diffrn_measured_fraction_theta_max 0.992
_diffrn_measurement_device_type 'CCD area detector'
_diffrn_measurement_method 'phi and omega scans'
_diffrn_radiation_monochromator graphite
_diffrn_radiation_source 'fine-focus sealed tube'
_diffrn_radiation_type MoK\a
_diffrn_radiation_wavelength 0.71073
_diffrn_reflns_av_R_equivalents 0.0198
_diffrn_reflns_av_sigmaI/netI 0.0391
_diffrn_reflns_limit_h_max 11
_diffrn_reflns_limit_h_min -12
_diffrn_reflns_limit_k_max 14
_diffrn_reflns_limit_k_min -16
_diffrn_reflns_limit_l_max 15
_diffrn_reflns_limit_l_min -18
_diffrn_reflns_number 10282
_diffrn_reflns_theta_full 25.03
_diffrn_reflns_theta_max 25.03
_diffrn_reflns_theta_min 1.56
_exptl_absorpt_coefficient_mu 3.053
_exptl_absorpt_correction_T_max 0.543
_exptl_absorpt_correction_T_min 0.451
_exptl_absorpt_correction_type multi-scan
_exptl_absorpt_process_details SADABS
_exptl_crystal_colour COLORLESS
_exptl_crystal_density_diffrn 1.702
_exptl_crystal_density_method 'not measured'
_exptl_crystal_description BLOCK
_exptl_crystal_F_000 1024
_exptl_crystal_size_max 0.28
_exptl_crystal_size_mid 0.22
_exptl_crystal_size_min 0.20
_refine_diff_density_max 0.586
_refine_diff_density_min -0.780
_refine_diff_density_rms 0.083
_refine_ls_extinction_method none
_refine_ls_goodness_of_fit_ref 1.032
_refine_ls_hydrogen_treatment constr
_refine_ls_matrix_type full
_refine_ls_number_parameters 510
_refine_ls_number_reflns 7035
_refine_ls_number_restraints 12
_refine_ls_restrained_S_all 1.032
_refine_ls_R_factor_all 0.0525
_refine_ls_R_factor_gt 0.0357
_refine_ls_shift/su_max 0.001
_refine_ls_shift/su_mean 0.000
_refine_ls_structure_factor_coef Fsqd
_refine_ls_weighting_details 'calc w=1/[\s^2^(Fo^2^)+(0.0623P)^2^+0.2164P] where P=(Fo^2^+2Fc^2^)/3'
_refine_ls_weighting_scheme calc
_refine_ls_wR_factor_gt 0.0962
_refine_ls_wR_factor_ref 0.1072
_reflns_number_gt 5335
_reflns_number_total 7090
_reflns_threshold_expression >2sigma(I)
_cod_data_source_file C0CE00142B.TXT
_cod_data_source_block 2f
_cod_depositor_comments
;
The following automatic conversions were performed:
'_symmetry_cell_setting' value 'Triclinic' changed to 'triclinic'
according to '/home/saulius/struct/CIF-dictionaries/cif_core.dic'
dictionary named 'cif_core.dic' version 2.4.1 from
2010-06-29.

'_exptl_absorpt_correction_type' value 'MULTI-SCAN' changed
to 'multi-scan' according to
'/home/saulius/struct/CIF-dictionaries/cif_core.dic' dictionary named
'cif_core.dic' version 2.4.1 from 2010-06-29.

Automatic conversion script
Id: cif_fix_enum 1555 2011-01-17 13:19:09Z saulius 
;
_cod_original_sg_symbol_H-M P-1
_cod_database_code 7205165

loop_
_symmetry_equiv_pos_as_xyz
'x, y, z'
'-x, -y, -z'

loop_
_atom_site_label
_atom_site_type_symbol
_atom_site_fract_x
_atom_site_fract_y
_atom_site_fract_z
_atom_site_U_iso_or_equiv
_atom_site_adp_type
_atom_site_occupancy
_atom_site_symmetry_multiplicity
_atom_site_calc_flag
_atom_site_refinement_flags
_atom_site_disorder_assembly
_atom_site_disorder_group
Ag1 Ag 0.11331(3) 0.20561(3) 0.11554(2) 0.05426(12) Uani 1 1 d . . .
Ag2 Ag 0.23956(4) 0.26920(3) 0.31958(2) 0.06348(13) Uani 1 1 d . . .
Br1 Br -0.05815(5) 0.17237(4) 0.21044(3) 0.06875(16) Uani 1 1 d . . .
Br2 Br 0.30368(7) 0.39414(4) 0.23784(4) 0.0872(2) Uani 1 1 d . . .
N1 N 0.1868(3) 0.2716(3) -0.0542(2) 0.0513(8) Uani 1 1 d . . .
N2 N 0.2871(3) 0.1412(2) -0.0385(2) 0.0422(7) Uani 1 1 d . . .
N3 N 0.2817(3) 0.1006(3) 0.42208(19) 0.0440(8) Uani 1 1 d . . .
N4 N 0.1365(3) 0.1961(3) 0.4757(2) 0.0501(8) Uani 1 1 d . . .
N6 N 0.1349(6) 0.5229(5) -0.0683(4) 0.118(2) Uani 1 1 d . . .
C2 C 0.2015(12) 0.6198(7) -0.0536(8) 0.135(4) Uani 1 1 d . . .
H2 H 0.1722 0.6650 -0.0870 0.162 Uiso 1 1 calc R . .
C3 C 0.3110(14) 0.6463(8) 0.0112(8) 0.151(4) Uani 1 1 d . . .
H3 H 0.3498 0.7141 0.0252 0.181 Uiso 1 1 calc R . .
C4 C 0.3690(11) 0.5862(8) 0.0569(6) 0.146(4) Uani 1 1 d . . .
H4 H 0.4484 0.6082 0.0978 0.175 Uiso 1 1 calc R . .
C5 C 0.3025(9) 0.4876(6) 0.0395(5) 0.109(2) Uani 1 1 d . . .
H5 H 0.3373 0.4405 0.0688 0.131 Uiso 1 1 calc R . .
C6 C 0.1854(7) 0.4604(4) -0.0212(4) 0.0772(17) Uani 1 1 d . . .
C7 C 0.1057(5) 0.3558(4) -0.0386(4) 0.0711(14) Uani 1 1 d . . .
H7A H 0.0612 0.3539 0.0131 0.085 Uiso 1 1 calc R . .
H7B H 0.0365 0.3464 -0.0909 0.085 Uiso 1 1 calc R . .
C8 C 0.2597(4) 0.2494(3) -0.1257(3) 0.0512(10) Uani 1 1 d . . .
C9 C 0.2756(5) 0.2947(4) -0.1957(3) 0.0684(13) Uani 1 1 d . . .
H9 H 0.2323 0.3511 -0.2028 0.082 Uiso 1 1 calc R . .
C10 C 0.3592(6) 0.2514(4) -0.2542(3) 0.0724(14) Uani 1 1 d . . .
H10 H 0.3719 0.2790 -0.3025 0.087 Uiso 1 1 calc R . .
C11 C 0.4244(5) 0.1687(4) -0.2437(3) 0.0688(13) Uani 1 1 d . . .
H11 H 0.4807 0.1428 -0.2847 0.083 Uiso 1 1 calc R . .
C12 C 0.4091(5) 0.1237(4) -0.1751(3) 0.0563(11) Uani 1 1 d . . .
H12 H 0.4534 0.0677 -0.1683 0.068 Uiso 1 1 calc R . .
C13 C 0.3243(4) 0.1655(3) -0.1158(3) 0.0458(9) Uani 1 1 d . . .
C14 C 0.2024(4) 0.2051(3) -0.0012(3) 0.0449(9) Uani 1 1 d . . .
C15 C 0.3307(5) 0.0514(3) -0.0094(3) 0.0525(10) Uani 1 1 d . . .
H15A H 0.4183 0.0398 -0.0265 0.063 Uiso 1 1 calc R . .
H15B H 0.2682 -0.0084 -0.0421 0.063 Uiso 1 1 calc R . .
C16 C 0.3398(4) 0.0600(3) 0.0908(2) 0.0416(9) Uani 1 1 d . . .
C17 C 0.4418(4) 0.1267(3) 0.1513(3) 0.0484(10) Uani 1 1 d . . .
C18 C 0.4569(4) 0.1309(3) 0.2438(3) 0.0452(9) Uani 1 1 d . . .
C19 C 0.3704(4) 0.0641(3) 0.2747(2) 0.0435(9) Uani 1 1 d . . .
C20 C 0.2689(4) -0.0036(3) 0.2129(3) 0.0440(9) Uani 1 1 d . . .
C21 C 0.2518(4) -0.0040(3) 0.1211(3) 0.0449(9) Uani 1 1 d . . .
C22 C 0.1350(5) -0.0733(4) 0.0583(3) 0.0703(13) Uani 1 1 d . . .
H22A H 0.1526 -0.1434 0.0495 0.105 Uiso 1 1 calc R . .
H22B H 0.1239 -0.0563 0.0010 0.105 Uiso 1 1 calc R . .
H22C H 0.0544 -0.0641 0.0845 0.105 Uiso 1 1 calc R . .
C23 C 0.5361(5) 0.1978(4) 0.1190(3) 0.0680(13) Uani 1 1 d . . .
H23A H 0.5200 0.1815 0.0540 0.102 Uiso 1 1 calc R . .
H23B H 0.6275 0.1895 0.1396 0.102 Uiso 1 1 calc R . .
H23C H 0.5204 0.2675 0.1430 0.102 Uiso 1 1 calc R . .
C24 C 0.5641(5) 0.2090(4) 0.3076(3) 0.0694(13) Uani 1 1 d . . .
H24A H 0.5536 0.2116 0.3691 0.104 Uiso 1 1 calc R . .
H24B H 0.5555 0.2753 0.2968 0.104 Uiso 1 1 calc R . .
H24C H 0.6514 0.1898 0.2976 0.104 Uiso 1 1 calc R . .
C25 C 0.1765(5) -0.0757(4) 0.2448(3) 0.0680(13) Uani 1 1 d . . .
H25A H 0.0872 -0.0559 0.2392 0.102 Uiso 1 1 calc R . .
H25B H 0.2083 -0.0728 0.3070 0.102 Uiso 1 1 calc R . .
H25C H 0.1753 -0.1444 0.2084 0.102 Uiso 1 1 calc R . .
C26 C 0.3896(4) 0.0612(4) 0.3723(3) 0.0517(10) Uani 1 1 d . . .
H26A H 0.3958 -0.0091 0.3752 0.062 Uiso 1 1 calc R . .
H26B H 0.4744 0.1011 0.4027 0.062 Uiso 1 1 calc R . .
C27 C 0.2406(4) 0.0627(3) 0.4916(2) 0.0472(10) Uani 1 1 d . . .
C28 C 0.2725(4) -0.0204(4) 0.5247(3) 0.0559(11) Uani 1 1 d . . .
H28 H 0.3345 -0.0626 0.5012 0.067 Uiso 1 1 calc R . .
C29 C 0.2084(5) -0.0377(4) 0.5938(3) 0.0690(13) Uani 1 1 d . . .
H29 H 0.2275 -0.0929 0.6175 0.083 Uiso 1 1 calc R . .
C30 C 0.1163(6) 0.0246(5) 0.6291(4) 0.0777(15) Uani 1 1 d . . .
H30 H 0.0753 0.0106 0.6761 0.093 Uiso 1 1 calc R . .
C31 C 0.0840(5) 0.1070(4) 0.5963(3) 0.0671(13) Uani 1 1 d . . .
H31 H 0.0222 0.1490 0.6202 0.081 Uiso 1 1 calc R . .
C32 C 0.1473(4) 0.1250(3) 0.5261(3) 0.0498(10) Uani 1 1 d . . .
C33 C 0.2193(4) 0.1823(3) 0.4124(3) 0.0464(9) Uani 1 1 d . . .
C34 C 0.0473(5) 0.2761(4) 0.4889(3) 0.0610(12) Uani 1 1 d . . .
H34A H -0.0350 0.2488 0.5052 0.073 Uiso 1 1 calc R . .
H34B H 0.0237 0.2938 0.4319 0.073 Uiso 1 1 calc R . .
C35 C 0.1062(4) 0.3731(3) 0.5612(3) 0.0549(11) Uani 1 1 d . . .
C36 C 0.2405(5) 0.4041(4) 0.5850(3) 0.0654(12) Uani 1 1 d . . .
H36 H 0.3022 0.3653 0.5569 0.078 Uiso 1 1 calc R . .
C37 C 0.2836(6) 0.4931(4) 0.6506(4) 0.0815(15) Uani 1 1 d . . .
H37 H 0.3750 0.5140 0.6701 0.098 Uiso 1 1 calc R . .
C38 C 0.1916(8) 0.5497(5) 0.6865(5) 0.103(2) Uani 1 1 d . . .
H38 H 0.2179 0.6118 0.7296 0.124 Uiso 1 1 calc R . .
C39 C 0.0590(7) 0.5145(5) 0.6584(6) 0.121(3) Uani 1 1 d . . .
H39 H -0.0042 0.5541 0.6836 0.145 Uiso 1 1 calc R . .
N5 N 0.0147(5) 0.4269(4) 0.5970(4) 0.0991(17) Uani 1 1 d . . .
S1 S 0.5970(3) 0.3252(2) 0.61343(18) 0.0786(10) Uani 0.564(5) 1 d PD A 1
O1 O 0.5653(16) 0.2141(8) 0.5648(13) 0.125(9) Uani 0.564(5) 1 d PD A 1
C42 C 0.652(2) 0.3910(14) 0.5372(14) 0.087(6) Uani 0.564(5) 1 d PD A 1
H42A H 0.5772 0.3929 0.4922 0.130 Uiso 0.564(5) 1 calc PR A 1
H42B H 0.7198 0.3563 0.5082 0.130 Uiso 0.564(5) 1 calc PR A 1
H42C H 0.6885 0.4598 0.5694 0.130 Uiso 0.564(5) 1 calc PR A 1
C41 C 0.7516(16) 0.3369(18) 0.6861(11) 0.099(7) Uani 0.564(5) 1 d PD A 1
H41A H 0.7392 0.3033 0.7331 0.148 Uiso 0.564(5) 1 calc PR A 1
H41B H 0.7825 0.4082 0.7128 0.148 Uiso 0.564(5) 1 calc PR A 1
H41C H 0.8170 0.3056 0.6520 0.148 Uiso 0.564(5) 1 calc PR A 1
S1' S 0.6904(4) 0.2832(3) 0.5798(3) 0.0968(16) Uani 0.436(5) 1 d PD A 2
O1' O 0.5517(15) 0.2256(14) 0.5633(14) 0.117(10) Uani 0.436(5) 1 d PD A 2
C42' C 0.667(3) 0.4041(14) 0.558(2) 0.114(12) Uani 0.436(5) 1 d PD A 2
H42D H 0.6390 0.3949 0.4939 0.171 Uiso 0.436(5) 1 calc PR A 2
H42E H 0.7497 0.4488 0.5771 0.171 Uiso 0.436(5) 1 calc PR A 2
H42F H 0.5987 0.4338 0.5902 0.171 Uiso 0.436(5) 1 calc PR A 2
C41' C 0.734(2) 0.328(2) 0.6993(8) 0.107(12) Uani 0.436(5) 1 d PD A 2
H41D H 0.7508 0.2708 0.7245 0.161 Uiso 0.436(5) 1 calc PR A 2
H41E H 0.6613 0.3603 0.7239 0.161 Uiso 0.436(5) 1 calc PR A 2
H41F H 0.8135 0.3762 0.7140 0.161 Uiso 0.436(5) 1 calc PR A 2

loop_
_atom_site_aniso_label
_atom_site_aniso_U_11
_atom_site_aniso_U_22
_atom_site_aniso_U_33
_atom_site_aniso_U_23
_atom_site_aniso_U_13
_atom_site_aniso_U_12
Ag1 0.0559(2) 0.0628(2) 0.04867(19) 0.01377(15) 0.01943(14) 0.01717(15)
Ag2 0.0914(3) 0.0556(2) 0.0516(2) 0.01986(16) 0.01852(17) 0.02570(19)
Br1 0.0563(3) 0.0982(4) 0.0567(3) 0.0230(3) 0.0202(2) 0.0103(2)
Br2 0.1338(5) 0.0526(3) 0.0766(4) 0.0193(3) 0.0189(3) 0.0064(3)
N1 0.052(2) 0.048(2) 0.061(2) 0.0207(17) 0.0155(16) 0.0184(16)
N2 0.0529(18) 0.0394(18) 0.0377(16) 0.0114(14) 0.0117(14) 0.0133(14)
N3 0.0486(18) 0.052(2) 0.0333(16) 0.0101(14) 0.0083(13) 0.0138(15)
N4 0.0517(19) 0.051(2) 0.0477(19) 0.0088(16) 0.0118(15) 0.0150(16)
N6 0.140(5) 0.111(5) 0.165(5) 0.090(4) 0.100(4) 0.081(4)
C2 0.208(10) 0.090(6) 0.181(9) 0.096(7) 0.132(8) 0.092(7)
C3 0.225(13) 0.107(7) 0.168(10) 0.068(8) 0.124(9) 0.038(8)
C4 0.185(9) 0.123(8) 0.111(6) 0.015(6) 0.026(6) -0.045(7)
C5 0.145(7) 0.085(5) 0.097(5) 0.032(4) 0.018(5) -0.012(4)
C6 0.112(4) 0.064(3) 0.088(4) 0.042(3) 0.065(4) 0.046(3)
C7 0.069(3) 0.069(3) 0.091(4) 0.031(3) 0.029(3) 0.035(3)
C8 0.056(2) 0.054(3) 0.048(2) 0.017(2) 0.0147(19) 0.014(2)
C9 0.081(3) 0.070(3) 0.069(3) 0.034(3) 0.021(3) 0.024(3)
C10 0.092(4) 0.079(4) 0.060(3) 0.035(3) 0.025(3) 0.014(3)
C11 0.090(4) 0.072(3) 0.057(3) 0.023(2) 0.036(3) 0.022(3)
C12 0.071(3) 0.060(3) 0.043(2) 0.014(2) 0.021(2) 0.022(2)
C13 0.056(2) 0.043(2) 0.041(2) 0.0140(17) 0.0104(17) 0.0111(18)
C14 0.046(2) 0.043(2) 0.047(2) 0.0101(18) 0.0103(17) 0.0100(17)
C15 0.076(3) 0.044(2) 0.045(2) 0.0164(19) 0.019(2) 0.023(2)
C16 0.053(2) 0.035(2) 0.043(2) 0.0145(17) 0.0130(17) 0.0163(17)
C17 0.046(2) 0.046(2) 0.061(3) 0.021(2) 0.0194(19) 0.0138(18)
C18 0.048(2) 0.041(2) 0.048(2) 0.0117(18) 0.0062(17) 0.0144(17)
C19 0.048(2) 0.046(2) 0.040(2) 0.0116(17) 0.0114(17) 0.0192(18)
C20 0.047(2) 0.043(2) 0.048(2) 0.0165(18) 0.0164(17) 0.0108(17)
C21 0.049(2) 0.045(2) 0.040(2) 0.0079(17) 0.0076(17) 0.0146(18)
C22 0.073(3) 0.072(3) 0.057(3) 0.012(2) -0.004(2) -0.008(3)
C23 0.060(3) 0.075(3) 0.077(3) 0.031(3) 0.020(2) 0.003(2)
C24 0.062(3) 0.066(3) 0.072(3) 0.012(3) 0.000(2) -0.006(2)
C25 0.077(3) 0.064(3) 0.067(3) 0.022(2) 0.024(2) -0.001(2)
C26 0.056(2) 0.062(3) 0.039(2) 0.0110(19) 0.0118(18) 0.020(2)
C27 0.048(2) 0.054(3) 0.036(2) 0.0084(18) 0.0012(17) 0.0073(19)
C28 0.059(3) 0.060(3) 0.050(2) 0.021(2) 0.002(2) 0.010(2)
C29 0.073(3) 0.079(4) 0.066(3) 0.040(3) 0.008(2) 0.007(3)
C30 0.076(3) 0.106(5) 0.064(3) 0.040(3) 0.021(3) 0.009(3)
C31 0.061(3) 0.085(4) 0.058(3) 0.017(3) 0.022(2) 0.009(3)
C32 0.046(2) 0.063(3) 0.040(2) 0.0119(19) 0.0056(17) 0.0073(19)
C33 0.047(2) 0.051(2) 0.041(2) 0.0085(18) 0.0062(17) 0.0143(18)
C34 0.059(3) 0.066(3) 0.061(3) 0.013(2) 0.015(2) 0.024(2)
C35 0.065(3) 0.050(3) 0.059(3) 0.020(2) 0.023(2) 0.018(2)
C36 0.066(3) 0.061(3) 0.072(3) 0.016(3) 0.021(2) 0.015(2)
C37 0.085(4) 0.061(3) 0.096(4) 0.014(3) 0.023(3) 0.001(3)
C38 0.123(6) 0.053(3) 0.126(5) -0.001(3) 0.044(4) -0.005(3)
C39 0.111(5) 0.066(4) 0.174(7) -0.018(4) 0.073(5) 0.019(4)
N5 0.070(3) 0.081(3) 0.134(4) -0.012(3) 0.043(3) 0.015(2)
S1 0.0751(17) 0.0775(18) 0.0792(18) 0.0054(14) 0.0268(13) 0.0065(13)
O1 0.165(17) 0.064(9) 0.141(17) -0.002(9) 0.074(12) -0.016(10)
C42 0.128(13) 0.062(8) 0.059(11) -0.001(7) 0.006(8) 0.005(8)
C41 0.106(12) 0.101(15) 0.107(13) 0.068(12) 0.010(10) 0.004(10)
S1' 0.111(3) 0.063(2) 0.111(3) -0.0064(19) 0.060(2) -0.0007(19)
O1' 0.112(15) 0.120(17) 0.082(14) -0.028(12) 0.020(11) -0.053(12)
C42' 0.15(2) 0.11(2) 0.055(12) -0.003(12) 0.000(12) 0.000(15)
C41' 0.16(3) 0.053(12) 0.109(18) 0.025(13) 0.039(16) 0.001(13)

loop_
_atom_type_symbol
_atom_type_description
_atom_type_scat_dispersion_real
_atom_type_scat_dispersion_imag
_atom_type_scat_source
C C 0.0033 0.0016 'International Tables Vol C Tables 4.2.6.8 and 6.1.1.4'
H H 0.0000 0.0000 'International Tables Vol C Tables 4.2.6.8 and 6.1.1.4'
N N 0.0061 0.0033 'International Tables Vol C Tables 4.2.6.8 and 6.1.1.4'
O O 0.0106 0.0060 'International Tables Vol C Tables 4.2.6.8 and 6.1.1.4'
S S 0.1246 0.1234 'International Tables Vol C Tables 4.2.6.8 and 6.1.1.4'
Br Br -0.2901 2.4595 'International Tables Vol C Tables 4.2.6.8 and 6.1.1.4'
Ag Ag -0.8971 1.1015 'International Tables Vol C Tables 4.2.6.8 and 6.1.1.4'

loop_
_geom_angle_atom_site_label_1
_geom_angle_atom_site_label_2
_geom_angle_atom_site_label_3
_geom_angle
_geom_angle_site_symmetry_1
_geom_angle_site_symmetry_3
_geom_angle_publ_flag
C14 Ag1 Br1 159.60(11) . . ?
C14 Ag1 Ag2 130.38(11) . . ?
Br1 Ag1 Ag2 69.76(2) . . ?
C33 Ag2 Br2 166.92(11) . . ?
C33 Ag2 Ag1 125.91(11) . . ?
Br2 Ag2 Ag1 66.88(2) . . ?
C14 N1 C8 111.6(3) . . ?
C14 N1 C7 124.7(4) . . ?
C8 N1 C7 123.8(4) . . ?
C14 N2 C13 111.4(3) . . ?
C14 N2 C15 126.8(3) . . ?
C13 N2 C15 121.7(3) . . ?
C33 N3 C27 111.3(3) . . ?
C33 N3 C26 125.1(3) . . ?
C27 N3 C26 123.4(3) . . ?
C33 N4 C32 111.5(3) . . ?
C33 N4 C34 124.4(4) . . ?
C32 N4 C34 124.1(4) . . ?
C6 N6 C2 118.5(8) . . ?
C3 C2 N6 117.0(8) . . ?
C3 C2 H2 121.5 . . ?
N6 C2 H2 121.5 . . ?
C4 C3 C2 126.9(11) . . ?
C4 C3 H3 116.6 . . ?
C2 C3 H3 116.6 . . ?
C3 C4 C5 115.2(10) . . ?
C3 C4 H4 122.4 . . ?
C5 C4 H4 122.4 . . ?
C6 C5 C4 119.4(8) . . ?
C6 C5 H5 120.3 . . ?
C4 C5 H5 120.3 . . ?
N6 C6 C5 122.7(7) . . ?
N6 C6 C7 116.1(6) . . ?
C5 C6 C7 121.2(5) . . ?
N1 C7 C6 113.8(4) . . ?
N1 C7 H7A 108.8 . . ?
C6 C7 H7A 108.8 . . ?
N1 C7 H7B 108.8 . . ?
C6 C7 H7B 108.8 . . ?
H7A C7 H7B 107.7 . . ?
C13 C8 C9 121.6(4) . . ?
C13 C8 N1 105.8(4) . . ?
C9 C8 N1 132.6(4) . . ?
C10 C9 C8 116.0(5) . . ?
C10 C9 H9 122.0 . . ?
C8 C9 H9 122.0 . . ?
C11 C10 C9 122.3(4) . . ?
C11 C10 H10 118.8 . . ?
C9 C10 H10 118.8 . . ?
C12 C11 C10 121.9(4) . . ?
C12 C11 H11 119.0 . . ?
C10 C11 H11 119.0 . . ?
C11 C12 C13 116.7(4) . . ?
C11 C12 H12 121.6 . . ?
C13 C12 H12 121.6 . . ?
C8 C13 C12 121.4(4) . . ?
C8 C13 N2 106.1(3) . . ?
C12 C13 N2 132.5(4) . . ?
N2 C14 N1 105.2(3) . . ?
N2 C14 Ag1 128.4(3) . . ?
N1 C14 Ag1 126.5(3) . . ?
N2 C15 C16 115.1(3) . . ?
N2 C15 H15A 108.5 . . ?
C16 C15 H15A 108.5 . . ?
N2 C15 H15B 108.5 . . ?
C16 C15 H15B 108.5 . . ?
H15A C15 H15B 107.5 . . ?
C17 C16 C21 120.6(4) . . ?
C17 C16 C15 119.6(4) . . ?
C21 C16 C15 119.7(4) . . ?
C16 C17 C18 120.3(4) . . ?
C16 C17 C23 120.8(4) . . ?
C18 C17 C23 118.9(4) . . ?
C17 C18 C19 119.4(4) . . ?
C17 C18 C24 118.3(4) . . ?
C19 C18 C24 122.3(4) . . ?
C20 C19 C18 119.7(3) . . ?
C20 C19 C26 119.3(4) . . ?
C18 C19 C26 121.0(4) . . ?
C21 C20 C19 120.2(4) . . ?
C21 C20 C25 119.5(4) . . ?
C19 C20 C25 120.3(4) . . ?
C16 C21 C20 119.7(4) . . ?
C16 C21 C22 122.2(4) . . ?
C20 C21 C22 118.1(4) . . ?
C21 C22 H22A 109.5 . . ?
C21 C22 H22B 109.5 . . ?
H22A C22 H22B 109.5 . . ?
C21 C22 H22C 109.5 . . ?
H22A C22 H22C 109.5 . . ?
H22B C22 H22C 109.5 . . ?
C17 C23 H23A 109.5 . . ?
C17 C23 H23B 109.5 . . ?
H23A C23 H23B 109.5 . . ?
C17 C23 H23C 109.5 . . ?
H23A C23 H23C 109.5 . . ?
H23B C23 H23C 109.5 . . ?
C18 C24 H24A 109.5 . . ?
C18 C24 H24B 109.5 . . ?
H24A C24 H24B 109.5 . . ?
C18 C24 H24C 109.5 . . ?
H24A C24 H24C 109.5 . . ?
H24B C24 H24C 109.5 . . ?
C20 C25 H25A 109.5 . . ?
C20 C25 H25B 109.5 . . ?
H25A C25 H25B 109.5 . . ?
C20 C25 H25C 109.5 . . ?
H25A C25 H25C 109.5 . . ?
H25B C25 H25C 109.5 . . ?
N3 C26 C19 114.6(3) . . ?
N3 C26 H26A 108.6 . . ?
C19 C26 H26A 108.6 . . ?
N3 C26 H26B 108.6 . . ?
C19 C26 H26B 108.6 . . ?
H26A C26 H26B 107.6 . . ?
C28 C27 C32 121.5(4) . . ?
C28 C27 N3 132.5(4) . . ?
C32 C27 N3 105.9(4) . . ?
C29 C28 C27 116.9(4) . . ?
C29 C28 H28 121.5 . . ?
C27 C28 H28 121.5 . . ?
C28 C29 C30 121.9(5) . . ?
C28 C29 H29 119.0 . . ?
C30 C29 H29 119.0 . . ?
C31 C30 C29 121.3(5) . . ?
C31 C30 H30 119.3 . . ?
C29 C30 H30 119.3 . . ?
C30 C31 C32 117.4(5) . . ?
C30 C31 H31 121.3 . . ?
C32 C31 H31 121.3 . . ?
N4 C32 C27 106.0(4) . . ?
N4 C32 C31 133.1(4) . . ?
C27 C32 C31 120.9(4) . . ?
N3 C33 N4 105.3(3) . . ?
N3 C33 Ag2 128.4(3) . . ?
N4 C33 Ag2 126.3(3) . . ?
N4 C34 C35 114.5(4) . . ?
N4 C34 H34A 108.6 . . ?
C35 C34 H34A 108.6 . . ?
N4 C34 H34B 108.6 . . ?
C35 C34 H34B 108.6 . . ?
H34A C34 H34B 107.6 . . ?
N5 C35 C36 122.6(5) . . ?
N5 C35 C34 113.7(4) . . ?
C36 C35 C34 123.6(4) . . ?
C35 C36 C37 119.2(5) . . ?
C35 C36 H36 120.4 . . ?
C37 C36 H36 120.4 . . ?
C38 C37 C36 118.8(6) . . ?
C38 C37 H37 120.6 . . ?
C36 C37 H37 120.6 . . ?
C37 C38 C39 118.6(6) . . ?
C37 C38 H38 120.7 . . ?
C39 C38 H38 120.7 . . ?
N5 C39 C38 123.7(5) . . ?
N5 C39 H39 118.1 . . ?
C38 C39 H39 118.1 . . ?
C35 N5 C39 116.9(5) . . ?
O1 S1 C42 107.9(7) . . ?
O1 S1 C41 106.4(7) . . ?
C42 S1 C41 98.6(6) . . ?
S1 C42 H42A 109.5 . . ?
S1 C42 H42B 109.5 . . ?
H42A C42 H42B 109.5 . . ?
S1 C42 H42C 109.5 . . ?
H42A C42 H42C 109.5 . . ?
H42B C42 H42C 109.5 . . ?
S1 C41 H41A 109.5 . . ?
S1 C41 H41B 109.5 . . ?
H41A C41 H41B 109.5 . . ?
S1 C41 H41C 109.5 . . ?
H41A C41 H41C 109.5 . . ?
H41B C41 H41C 109.5 . . ?
O1' S1' C41' 105.5(8) . . ?
O1' S1' C42' 105.6(8) . . ?
C41' S1' C42' 97.2(6) . . ?
S1' C42' H42D 109.5 . . ?
S1' C42' H42E 109.5 . . ?
H42D C42' H42E 109.5 . . ?
S1' C42' H42F 109.5 . . ?
H42D C42' H42F 109.5 . . ?
H42E C42' H42F 109.5 . . ?
S1' C41' H41D 109.5 . . ?
S1' C41' H41E 109.5 . . ?
H41D C41' H41E 109.5 . . ?
S1' C41' H41F 109.5 . . ?
H41D C41' H41F 109.5 . . ?
H41E C41' H41F 109.5 . . ?

loop_
_geom_bond_atom_site_label_1
_geom_bond_atom_site_label_2
_geom_bond_distance
_geom_bond_site_symmetry_2
_geom_bond_publ_flag
Ag1 C14 2.115(4) . ?
Ag1 Br1 2.4921(6) . ?
Ag1 Ag2 3.1130(7) . ?
Ag2 C33 2.081(4) . ?
Ag2 Br2 2.4378(7) . ?
N1 C14 1.359(5) . ?
N1 C8 1.391(5) . ?
N1 C7 1.447(5) . ?
N2 C14 1.347(5) . ?
N2 C13 1.399(5) . ?
N2 C15 1.474(5) . ?
N3 C33 1.344(5) . ?
N3 C27 1.391(5) . ?
N3 C26 1.475(5) . ?
N4 C33 1.356(5) . ?
N4 C32 1.378(5) . ?
N4 C34 1.456(5) . ?
N6 C6 1.331(7) . ?
N6 C2 1.378(11) . ?
C2 C3 1.348(14) . ?
C2 H2 0.9300 . ?
C3 C4 1.321(14) . ?
C3 H3 0.9300 . ?
C4 C5 1.393(10) . ?
C4 H4 0.9300 . ?
C5 C6 1.369(9) . ?
C5 H5 0.9300 . ?
C6 C7 1.517(8) . ?
C7 H7A 0.9700 . ?
C7 H7B 0.9700 . ?
C8 C13 1.383(6) . ?
C8 C9 1.384(6) . ?
C9 C10 1.376(7) . ?
C9 H9 0.9300 . ?
C10 C11 1.374(7) . ?
C10 H10 0.9300 . ?
C11 C12 1.362(6) . ?
C11 H11 0.9300 . ?
C12 C13 1.386(5) . ?
C12 H12 0.9300 . ?
C15 C16 1.510(5) . ?
C15 H15A 0.9700 . ?
C15 H15B 0.9700 . ?
C16 C17 1.390(6) . ?
C16 C21 1.394(6) . ?
C17 C18 1.399(6) . ?
C17 C23 1.514(6) . ?
C18 C19 1.415(6) . ?
C18 C24 1.512(6) . ?
C19 C20 1.401(6) . ?
C19 C26 1.501(5) . ?
C20 C21 1.400(5) . ?
C20 C25 1.509(6) . ?
C21 C22 1.512(6) . ?
C22 H22A 0.9600 . ?
C22 H22B 0.9600 . ?
C22 H22C 0.9600 . ?
C23 H23A 0.9600 . ?
C23 H23B 0.9600 . ?
C23 H23C 0.9600 . ?
C24 H24A 0.9600 . ?
C24 H24B 0.9600 . ?
C24 H24C 0.9600 . ?
C25 H25A 0.9600 . ?
C25 H25B 0.9600 . ?
C25 H25C 0.9600 . ?
C26 H26A 0.9700 . ?
C26 H26B 0.9700 . ?
C27 C28 1.386(6) . ?
C27 C32 1.386(6) . ?
C28 C29 1.375(6) . ?
C28 H28 0.9300 . ?
C29 C30 1.381(7) . ?
C29 H29 0.9300 . ?
C30 C31 1.376(7) . ?
C30 H30 0.9300 . ?
C31 C32 1.388(6) . ?
C31 H31 0.9300 . ?
C34 C35 1.518(6) . ?
C34 H34A 0.9700 . ?
C34 H34B 0.9700 . ?
C35 N5 1.318(6) . ?
C35 C36 1.361(6) . ?
C36 C37 1.367(7) . ?
C36 H36 0.9300 . ?
C37 C38 1.342(8) . ?
C37 H37 0.9300 . ?
C38 C39 1.360(9) . ?
C38 H38 0.9300 . ?
C39 N5 1.325(8) . ?
C39 H39 0.9300 . ?
S1 O1 1.495(9) . ?
S1 C42 1.756(9) . ?
S1 C41 1.767(9) . ?
C42 H42A 0.9600 . ?
C42 H42B 0.9600 . ?
C42 H42C 0.9600 . ?
C41 H41A 0.9600 . ?
C41 H41B 0.9600 . ?
C41 H41C 0.9600 . ?
S1' O1' 1.505(9) . ?
S1' C41' 1.774(10) . ?
S1' C42' 1.778(10) . ?
C42' H42D 0.9600 . ?
C42' H42E 0.9600 . ?
C42' H42F 0.9600 . ?
C41' H41D 0.9600 . ?
C41' H41E 0.9600 . ?
C41' H41F 0.9600 . ?

loop_
_geom_torsion_atom_site_label_1
_geom_torsion_atom_site_label_2
_geom_torsion_atom_site_label_3
_geom_torsion_atom_site_label_4
_geom_torsion
_geom_torsion_site_symmetry_1
_geom_torsion_site_symmetry_2
_geom_torsion_site_symmetry_3
_geom_torsion_site_symmetry_4
_geom_torsion_publ_flag
C14 Ag1 Ag2 C33 -129.45(19) . . . . ?
Br1 Ag1 Ag2 C33 46.77(13) . . . . ?
C14 Ag1 Ag2 Br2 47.35(14) . . . . ?
Br1 Ag1 Ag2 Br2 -136.44(2) . . . . ?
C6 N6 C2 C3 -3.0(11) . . . . ?
N6 C2 C3 C4 6.6(16) . . . . ?
C2 C3 C4 C5 -4.8(15) . . . . ?
C3 C4 C5 C6 -0.4(12) . . . . ?
C2 N6 C6 C5 -1.7(8) . . . . ?
C2 N6 C6 C7 178.5(5) . . . . ?
C4 C5 C6 N6 3.5(10) . . . . ?
C4 C5 C6 C7 -176.7(6) . . . . ?
C14 N1 C7 C6 118.1(5) . . . . ?
C8 N1 C7 C6 -61.3(6) . . . . ?
N6 C6 C7 N1 131.8(5) . . . . ?
C5 C6 C7 N1 -48.1(7) . . . . ?
C14 N1 C8 C13 -0.4(5) . . . . ?
C7 N1 C8 C13 179.0(4) . . . . ?
C14 N1 C8 C9 -179.7(5) . . . . ?
C7 N1 C8 C9 -0.2(8) . . . . ?
C13 C8 C9 C10 -0.1(7) . . . . ?
N1 C8 C9 C10 179.1(5) . . . . ?
C8 C9 C10 C11 -0.6(8) . . . . ?
C9 C10 C11 C12 0.8(9) . . . . ?
C10 C11 C12 C13 -0.1(8) . . . . ?
C9 C8 C13 C12 0.8(7) . . . . ?
N1 C8 C13 C12 -178.6(4) . . . . ?
C9 C8 C13 N2 179.3(4) . . . . ?
N1 C8 C13 N2 -0.1(4) . . . . ?
C11 C12 C13 C8 -0.6(7) . . . . ?
C11 C12 C13 N2 -178.7(5) . . . . ?
C14 N2 C13 C8 0.6(5) . . . . ?
C15 N2 C13 C8 176.4(4) . . . . ?
C14 N2 C13 C12 178.9(5) . . . . ?
C15 N2 C13 C12 -5.3(7) . . . . ?
C13 N2 C14 N1 -0.8(4) . . . . ?
C15 N2 C14 N1 -176.4(4) . . . . ?
C13 N2 C14 Ag1 180.0(3) . . . . ?
C15 N2 C14 Ag1 4.4(6) . . . . ?
C8 N1 C14 N2 0.8(5) . . . . ?
C7 N1 C14 N2 -178.7(4) . . . . ?
C8 N1 C14 Ag1 180.0(3) . . . . ?
C7 N1 C14 Ag1 0.6(6) . . . . ?
Br1 Ag1 C14 N2 -97.7(4) . . . . ?
Ag2 Ag1 C14 N2 72.1(4) . . . . ?
Br1 Ag1 C14 N1 83.2(5) . . . . ?
Ag2 Ag1 C14 N1 -107.0(3) . . . . ?
C14 N2 C15 C16 -31.6(6) . . . . ?
C13 N2 C15 C16 153.3(4) . . . . ?
N2 C15 C16 C17 -71.0(5) . . . . ?
N2 C15 C16 C21 113.5(4) . . . . ?
C21 C16 C17 C18 -0.5(6) . . . . ?
C15 C16 C17 C18 -176.0(3) . . . . ?
C21 C16 C17 C23 -178.9(4) . . . . ?
C15 C16 C17 C23 5.7(6) . . . . ?
C16 C17 C18 C19 2.3(5) . . . . ?
C23 C17 C18 C19 -179.3(4) . . . . ?
C16 C17 C18 C24 -176.5(4) . . . . ?
C23 C17 C18 C24 1.9(6) . . . . ?
C17 C18 C19 C20 -1.5(5) . . . . ?
C24 C18 C19 C20 177.2(4) . . . . ?
C17 C18 C19 C26 175.7(4) . . . . ?
C24 C18 C19 C26 -5.7(6) . . . . ?
C18 C19 C20 C21 -1.0(5) . . . . ?
C26 C19 C20 C21 -178.2(3) . . . . ?
C18 C19 C20 C25 179.6(4) . . . . ?
C26 C19 C20 C25 2.4(6) . . . . ?
C17 C16 C21 C20 -2.0(5) . . . . ?
C15 C16 C21 C20 173.4(3) . . . . ?
C17 C16 C21 C22 176.6(4) . . . . ?
C15 C16 C21 C22 -8.0(6) . . . . ?
C19 C20 C21 C16 2.8(5) . . . . ?
C25 C20 C21 C16 -177.8(4) . . . . ?
C19 C20 C21 C22 -175.9(4) . . . . ?
C25 C20 C21 C22 3.5(6) . . . . ?
C33 N3 C26 C19 -39.0(6) . . . . ?
C27 N3 C26 C19 147.2(4) . . . . ?
C20 C19 C26 N3 -70.7(5) . . . . ?
C18 C19 C26 N3 112.1(4) . . . . ?
C33 N3 C27 C28 177.8(4) . . . . ?
C26 N3 C27 C28 -7.7(7) . . . . ?
C33 N3 C27 C32 0.1(4) . . . . ?
C26 N3 C27 C32 174.7(4) . . . . ?
C32 C27 C28 C29 -0.5(6) . . . . ?
N3 C27 C28 C29 -177.9(4) . . . . ?
C27 C28 C29 C30 -0.1(7) . . . . ?
C28 C29 C30 C31 0.3(8) . . . . ?
C29 C30 C31 C32 0.2(8) . . . . ?
C33 N4 C32 C27 -0.8(5) . . . . ?
C34 N4 C32 C27 179.3(4) . . . . ?
C33 N4 C32 C31 -179.1(5) . . . . ?
C34 N4 C32 C31 1.0(7) . . . . ?
C28 C27 C32 N4 -177.6(4) . . . . ?
N3 C27 C32 N4 0.4(4) . . . . ?
C28 C27 C32 C31 1.0(6) . . . . ?
N3 C27 C32 C31 179.0(4) . . . . ?
C30 C31 C32 N4 177.3(5) . . . . ?
C30 C31 C32 C27 -0.8(7) . . . . ?
C27 N3 C33 N4 -0.6(4) . . . . ?
C26 N3 C33 N4 -175.1(3) . . . . ?
C27 N3 C33 Ag2 -179.5(3) . . . . ?
C26 N3 C33 Ag2 6.1(6) . . . . ?
C32 N4 C33 N3 0.9(4) . . . . ?
C34 N4 C33 N3 -179.2(4) . . . . ?
C32 N4 C33 Ag2 179.8(3) . . . . ?
C34 N4 C33 Ag2 -0.3(6) . . . . ?
Br2 Ag2 C33 N3 -90.1(6) . . . . ?
Ag1 Ag2 C33 N3 76.7(4) . . . . ?
Br2 Ag2 C33 N4 91.2(6) . . . . ?
Ag1 Ag2 C33 N4 -102.0(3) . . . . ?
C33 N4 C34 C35 -94.3(5) . . . . ?
C32 N4 C34 C35 85.6(5) . . . . ?
N4 C34 C35 N5 -155.5(5) . . . . ?
N4 C34 C35 C36 26.7(7) . . . . ?
N5 C35 C36 C37 2.1(8) . . . . ?
C34 C35 C36 C37 179.7(5) . . . . ?
C35 C36 C37 C38 -3.3(9) . . . . ?
C36 C37 C38 C39 2.3(10) . . . . ?
C37 C38 C39 N5 -0.1(13) . . . . ?
C36 C35 N5 C39 0.1(9) . . . . ?
C34 C35 N5 C39 -177.7(6) . . . . ?
C38 C39 N5 C35 -1.1(12) . . . . ?
